data_7706299
loop_
_publ_author_name
'Lamprecht, Zandria'
'Malan, Frederick P.'
'Fern\'andez, Israel'
'Lotz, Simon'
'Bezuidenhout, Daniela I.'

_publ_section_title
;
 Chelated Fischer carbene complexes of annulated thiophenes: synthesis,
 structure and electrochemistry.
;
_journal_issue 43
_journal_name_full 'Dalton transactions (Cambridge, England : 2003)'
_journal_page_first 15339
_journal_page_last 15354
_journal_paper_doi 10.1039/d0dt03298k
_journal_volume 49
_journal_year 2020
_chemical_formula_sum 'C26 H20 Cr2 O12 S2'
_chemical_formula_weight 692.54
_space_group_crystal_system triclinic
_space_group_IT_number 2
_space_group_name_Hall '-P 1'
_space_group_name_H-M_alt 'P -1'
_atom_sites_solution_hydrogens geom
_audit_creation_method SHELXL-2018/3
_audit_update_record
;
2020-10-12 deposited with the CCDC.	2020-10-19 downloaded from the CCDC.
;
_cell_angle_alpha 92.975(3)
_cell_angle_beta 96.209(3)
_cell_angle_gamma 103.001(3)
_cell_formula_units_Z 1
_cell_length_a 7.1185(6)
_cell_length_b 9.6691(8)
_cell_length_c 10.7876(9)
_cell_measurement_reflns_used 9627
_cell_measurement_temperature 150(2)
_cell_measurement_theta_max 28.78
_cell_measurement_theta_min 2.17
_cell_volume 717.00(10)
_computing_cell_refinement 'SAINT-2016/2 (Bruker AXS, 2016)'
_computing_data_collection 'APEX III (Bruker AXS, 2016)'
_computing_data_reduction 'SAINT-2016/2 (Bruker AXS, 2016)'
_computing_molecular_graphics 'Mercury (Macrae et al., 2006)'
_computing_publication_material 'Bruker SHELXTL'
_computing_structure_refinement 'SHELXL-2018/3 (Sheldrick, 2018)'
_computing_structure_solution 'SHELXT 2014/5 (Sheldrick, 2014)'
_diffrn_ambient_temperature 150(2)
_diffrn_measured_fraction_theta_full 1.000
_diffrn_measured_fraction_theta_max 1.000
_diffrn_measurement_device_type 'Bruker APEX-II CCD'
_diffrn_measurement_method '\f and \w scans'
_diffrn_radiation_type MoK\a
_diffrn_radiation_wavelength 0.71073
_diffrn_reflns_av_R_equivalents 0.0818
_diffrn_reflns_av_unetI/netI 0.0459
_diffrn_reflns_Laue_measured_fraction_full 1.000
_diffrn_reflns_Laue_measured_fraction_max 1.000
_diffrn_reflns_limit_h_max 8
_diffrn_reflns_limit_h_min -8
_diffrn_reflns_limit_k_max 12
_diffrn_reflns_limit_k_min -12
_diffrn_reflns_limit_l_max 13
_diffrn_reflns_limit_l_min -13
_diffrn_reflns_number 23044
_diffrn_reflns_point_group_measured_fraction_full 1.000
_diffrn_reflns_point_group_measured_fraction_max 1.000
_diffrn_reflns_theta_full 25.242
_diffrn_reflns_theta_max 26.372
_diffrn_reflns_theta_min 2.168
_exptl_absorpt_coefficient_mu 0.966
_exptl_absorpt_correction_T_max 1.0000
_exptl_absorpt_correction_T_min 0.7766
_exptl_absorpt_correction_type multi-scan
_exptl_absorpt_process_details
;
SADABS-2016/2 (Bruker,2016/2) was used for absorption correction.
wR2(int) was 0.1408 before and 0.0458 after correction.
The Ratio of minimum to maximum transmission is 0.9001.
The \l/2 correction factor is Not present.
;
_exptl_crystal_colour green
_exptl_crystal_density_diffrn 1.604
_exptl_crystal_description blade
_exptl_crystal_F_000 352
_exptl_crystal_size_max 0.227
_exptl_crystal_size_mid 0.106
_exptl_crystal_size_min 0.058
_refine_diff_density_max 0.291
_refine_diff_density_min -0.314
_refine_diff_density_rms 0.060
_refine_ls_extinction_method none
_refine_ls_goodness_of_fit_ref 1.033
_refine_ls_hydrogen_treatment constr
_refine_ls_matrix_type full
_refine_ls_number_parameters 192
_refine_ls_number_reflns 2926
_refine_ls_number_restraints 0
_refine_ls_restrained_S_all 1.033
_refine_ls_R_factor_all 0.0482
_refine_ls_R_factor_gt 0.0278
_refine_ls_shift/su_max 0.001
_refine_ls_shift/su_mean 0.000
_refine_ls_structure_factor_coef Fsqd
_refine_ls_weighting_details 'w=1/[\s^2^(Fo^2^)+(0.0287P)^2^+0.2152P] where P=(Fo^2^+2Fc^2^)/3'
_refine_ls_weighting_scheme calc
_refine_ls_wR_factor_gt 0.0624
_refine_ls_wR_factor_ref 0.0667
_reflns_Friedel_coverage 0.000
_reflns_number_gt 2243
_reflns_number_total 2926
_reflns_threshold_expression 'I > 2\s(I)'
_cod_data_source_file d0dt03298k2.cif
_cod_data_source_block mo_ZL315F3_0m_a
_cod_database_code 7706299
_shelx_shelxl_version_number 2018/3
_shelx_space_group_comment
;
The symmetry employed for this shelxl refinement is uniquely defined
by the following loop, which should always be used as a source of
symmetry information in preference to the above space-group names.
They are only intended as comments.
;
_shelx_estimated_absorpt_t_min 0.811
_shelx_estimated_absorpt_t_max 0.946

loop_
_space_group_symop_operation_xyz
'x, y, z'
'-x, -y, -z'

loop_
_atom_site_label
_atom_site_type_symbol
_atom_site_fract_x
_atom_site_fract_y
_atom_site_fract_z
_atom_site_U_iso_or_equiv
_atom_site_adp_type
_atom_site_occupancy
_atom_site_site_symmetry_order
_atom_site_calc_flag
_atom_site_refinement_flags_posn
_atom_site_refinement_flags_adp
_atom_site_refinement_flags_occupancy
_atom_site_disorder_assembly
_atom_site_disorder_group
Cr1 Cr 0.20896(5) 0.28576(3) 0.23832(3) 0.01558(10) Uani 1 1 d . . . . .
S1 S 0.36488(7) 0.00112(5) 0.66330(5) 0.01751(13) Uani 1 1 d . . . . .
O1 O 0.5125(2) 0.54745(17) 0.35870(17) 0.0455(5) Uani 1 1 d . . . . .
O2 O -0.1412(2) 0.41167(15) 0.26027(15) 0.0276(4) Uani 1 1 d . . . . .
O3 O 0.1763(2) 0.41807(17) -0.00946(15) 0.0335(4) Uani 1 1 d . . . . .
O4 O -0.0455(2) -0.00357(15) 0.13440(14) 0.0294(4) Uani 1 1 d . . . . .
O5 O 0.53679(19) 0.16828(14) 0.12484(13) 0.0187(3) Uani 1 1 d . . . . .
O6 O 0.14756(19) 0.20179(13) 0.51180(12) 0.0179(3) Uani 1 1 d . . . . .
C1 C 0.3991(3) 0.4510(2) 0.3138(2) 0.0249(5) Uani 1 1 d . . . . .
C2 C -0.0079(3) 0.3639(2) 0.25832(19) 0.0195(5) Uani 1 1 d . . . . .
C3 C 0.1948(3) 0.3651(2) 0.0823(2) 0.0213(5) Uani 1 1 d . . . . .
C4 C 0.0449(3) 0.1056(2) 0.17225(18) 0.0183(5) Uani 1 1 d . . . . .
C5 C 0.6792(3) 0.2144(2) -0.0624(2) 0.0263(5) Uani 1 1 d . . . . .
H5A H 0.663885 0.111666 -0.079357 0.039 Uiso 1 1 calc R U . . .
H5B H 0.806013 0.255258 -0.013944 0.039 Uiso 1 1 calc R U . . .
H5C H 0.670844 0.259067 -0.141705 0.039 Uiso 1 1 calc R U . . .
C6 C 0.5217(3) 0.2407(2) 0.01048(19) 0.0212(5) Uani 1 1 d . . . . .
H6A H 0.538038 0.344150 0.030631 0.025 Uiso 1 1 calc R U . . .
H6B H 0.392886 0.202927 -0.038707 0.025 Uiso 1 1 calc R U . . .
C7 C 0.4279(3) 0.1869(2) 0.21352(18) 0.0161(4) Uani 1 1 d . . . . .
C8 C 0.4712(3) 0.1073(2) 0.31790(19) 0.0167(4) Uani 1 1 d . . . . .
C9 C 0.3708(3) 0.1162(2) 0.41959(18) 0.0160(4) Uani 1 1 d . . . . .
C10 C 0.2289(3) 0.2028(2) 0.40696(18) 0.0163(4) Uani 1 1 d . . . . .
C11 C 0.0069(3) 0.2867(2) 0.52957(19) 0.0202(5) Uani 1 1 d . . . . .
H11A H -0.105318 0.258747 0.463398 0.024 Uiso 1 1 calc R U . . .
H11B H 0.066940 0.389047 0.526011 0.024 Uiso 1 1 calc R U . . .
C12 C -0.0579(3) 0.2596(2) 0.6558(2) 0.0280(5) Uani 1 1 d . . . . .
H12A H -0.156474 0.312849 0.670256 0.042 Uiso 1 1 calc R U . . .
H12B H 0.053759 0.290624 0.720516 0.042 Uiso 1 1 calc R U . . .
H12C H -0.113148 0.157595 0.658870 0.042 Uiso 1 1 calc R U . . .
C13 C 0.4295(3) 0.0346(2) 0.51565(18) 0.0158(4) Uani 1 1 d . . . . .

loop_
_atom_site_aniso_label
_atom_site_aniso_U_11
_atom_site_aniso_U_22
_atom_site_aniso_U_33
_atom_site_aniso_U_23
_atom_site_aniso_U_13
_atom_site_aniso_U_12
Cr1 0.01569(19) 0.01559(17) 0.01513(18) 0.00334(13) 0.00040(14) 0.00318(13)
S1 0.0194(3) 0.0228(3) 0.0130(3) 0.0042(2) 0.0049(2) 0.0085(2)
O1 0.0361(10) 0.0330(10) 0.0565(13) -0.0102(9) -0.0045(9) -0.0068(8)
O2 0.0240(9) 0.0287(8) 0.0326(9) 0.0025(7) 0.0014(7) 0.0123(7)
O3 0.0324(10) 0.0417(10) 0.0301(10) 0.0214(8) 0.0054(8) 0.0118(8)
O4 0.0304(9) 0.0242(8) 0.0287(9) -0.0034(7) 0.0065(7) -0.0037(7)
O5 0.0206(8) 0.0236(7) 0.0134(7) 0.0049(6) 0.0044(6) 0.0065(6)
O6 0.0211(8) 0.0194(7) 0.0158(8) 0.0031(6) 0.0053(6) 0.0081(6)
C1 0.0232(12) 0.0244(11) 0.0278(13) 0.0027(9) 0.0011(10) 0.0079(10)
C2 0.0224(12) 0.0177(10) 0.0161(11) 0.0020(8) -0.0015(9) 0.0017(9)
C3 0.0169(11) 0.0226(11) 0.0251(13) 0.0059(9) 0.0028(9) 0.0052(9)
C4 0.0192(11) 0.0257(11) 0.0127(10) 0.0058(9) 0.0055(9) 0.0082(9)
C5 0.0274(12) 0.0341(12) 0.0170(11) 0.0042(9) 0.0056(10) 0.0047(10)
C6 0.0236(12) 0.0257(11) 0.0143(11) 0.0085(9) 0.0019(9) 0.0042(9)
C7 0.0156(11) 0.0159(10) 0.0140(10) 0.0007(8) 0.0011(9) -0.0014(8)
C8 0.0176(11) 0.0166(10) 0.0162(11) 0.0027(8) 0.0017(9) 0.0043(8)
C9 0.0151(10) 0.0171(9) 0.0145(10) 0.0012(8) -0.0006(8) 0.0020(8)
C10 0.0168(11) 0.0153(9) 0.0149(11) 0.0002(8) -0.0006(9) 0.0012(8)
C11 0.0226(11) 0.0208(10) 0.0199(12) 0.0015(8) 0.0053(9) 0.0093(9)
C12 0.0338(13) 0.0255(12) 0.0282(13) 0.0028(9) 0.0140(11) 0.0097(10)
C13 0.0177(11) 0.0187(10) 0.0111(10) 0.0018(8) 0.0028(8) 0.0037(8)

loop_
_atom_type_symbol
_atom_type_description
_atom_type_scat_dispersion_real
_atom_type_scat_dispersion_imag
_atom_type_scat_source
C C 0.0033 0.0016 'International Tables Vol C Tables 4.2.6.8 and 6.1.1.4'
H H 0.0000 0.0000 'International Tables Vol C Tables 4.2.6.8 and 6.1.1.4'
Cr Cr 0.3209 0.6236 'International Tables Vol C Tables 4.2.6.8 and 6.1.1.4'
O O 0.0106 0.0060 'International Tables Vol C Tables 4.2.6.8 and 6.1.1.4'
S S 0.1246 0.1234 'International Tables Vol C Tables 4.2.6.8 and 6.1.1.4'

loop_
_geom_angle_atom_site_label_1
_geom_angle_atom_site_label_2
_geom_angle_atom_site_label_3
_geom_angle
_geom_angle_site_symmetry_1
_geom_angle_site_symmetry_3
_geom_angle_publ_flag
C3 Cr1 C2 83.02(9) . . ?
C3 Cr1 C4 93.18(8) . . ?
C2 Cr1 C4 91.86(8) . . ?
C3 Cr1 C1 91.82(9) . . ?
C2 Cr1 C1 95.15(9) . . ?
C4 Cr1 C1 171.83(9) . . ?
C3 Cr1 C10 178.98(8) . . ?
C2 Cr1 C10 97.43(8) . . ?
C4 Cr1 C10 87.72(8) . . ?
C1 Cr1 C10 87.23(9) . . ?
C3 Cr1 C7 97.82(9) . . ?
C2 Cr1 C7 175.59(8) . . ?
C4 Cr1 C7 83.78(8) . . ?
C1 Cr1 C7 89.15(8) . . ?
C10 Cr1 C7 81.80(8) . . ?
C13 S1 C8 90.03(10) . 2_656 ?
C7 O5 C6 119.88(16) . . ?
C10 O6 C11 120.60(15) . . ?
O1 C1 Cr1 179.2(2) . . ?
O2 C2 Cr1 174.53(18) . . ?
O3 C3 Cr1 175.0(2) . . ?
O4 C4 Cr1 177.04(19) . . ?
C6 C5 H5A 109.5 . . ?
C6 C5 H5B 109.5 . . ?
H5A C5 H5B 109.5 . . ?
C6 C5 H5C 109.5 . . ?
H5A C5 H5C 109.5 . . ?
H5B C5 H5C 109.5 . . ?
O5 C6 C5 107.13(18) . . ?
O5 C6 H6A 110.3 . . ?
C5 C6 H6A 110.3 . . ?
O5 C6 H6B 110.3 . . ?
C5 C6 H6B 110.3 . . ?
H6A C6 H6B 108.5 . . ?
O5 C7 C8 109.70(18) . . ?
O5 C7 Cr1 137.83(15) . . ?
C8 C7 Cr1 112.34(14) . . ?
C9 C8 C7 117.13(19) . . ?
C9 C8 S1 113.47(16) . 2_656 ?
C7 C8 S1 129.40(16) . 2_656 ?
C8 C9 C13 111.13(18) . . ?
C8 C9 C10 115.45(18) . . ?
C13 C9 C10 133.41(18) . . ?
O6 C10 C9 108.04(16) . . ?
O6 C10 Cr1 138.84(15) . . ?
C9 C10 Cr1 113.11(14) . . ?
O6 C11 C12 106.92(17) . . ?
O6 C11 H11A 110.3 . . ?
C12 C11 H11A 110.3 . . ?
O6 C11 H11B 110.3 . . ?
C12 C11 H11B 110.3 . . ?
H11A C11 H11B 108.6 . . ?
C11 C12 H12A 109.5 . . ?
C11 C12 H12B 109.5 . . ?
H12A C12 H12B 109.5 . . ?
C11 C12 H12C 109.5 . . ?
H12A C12 H12C 109.5 . . ?
H12B C12 H12C 109.5 . . ?
C13 C13 C9 112.8(2) 2_656 . ?
C13 C13 S1 112.5(2) 2_656 . ?
C9 C13 S1 134.64(16) . . ?

loop_
_geom_bond_atom_site_label_1
_geom_bond_atom_site_label_2
_geom_bond_distance
_geom_bond_site_symmetry_2
_geom_bond_publ_flag
Cr1 C3 1.888(2) . ?
Cr1 C2 1.892(2) . ?
Cr1 C4 1.919(2) . ?
Cr1 C1 1.924(2) . ?
Cr1 C10 2.030(2) . ?
Cr1 C7 2.037(2) . ?
S1 C13 1.732(2) . ?
S1 C8 1.738(2) 2_656 ?
O1 C1 1.134(2) . ?
O2 C2 1.147(2) . ?
O3 C3 1.146(3) . ?
O4 C4 1.135(2) . ?
O5 C7 1.324(2) . ?
O5 C6 1.456(2) . ?
O6 C10 1.325(2) . ?
O6 C11 1.452(2) . ?
C5 C6 1.496(3) . ?
C5 H5A 0.9800 . ?
C5 H5B 0.9800 . ?
C5 H5C 0.9800 . ?
C6 H6A 0.9900 . ?
C6 H6B 0.9900 . ?
C7 C8 1.441(3) . ?
C8 C9 1.382(3) . ?
C9 C13 1.418(3) . ?
C9 C10 1.451(3) . ?
C11 C12 1.501(3) . ?
C11 H11A 0.9900 . ?
C11 H11B 0.9900 . ?
C12 H12A 0.9800 . ?
C12 H12B 0.9800 . ?
C12 H12C 0.9800 . ?
C13 C13 1.386(4) 2_656 ?

loop_
_geom_torsion_atom_site_label_1
_geom_torsion_atom_site_label_2
_geom_torsion_atom_site_label_3
_geom_torsion_atom_site_label_4
_geom_torsion
_geom_torsion_site_symmetry_1
_geom_torsion_site_symmetry_2
_geom_torsion_site_symmetry_3
_geom_torsion_site_symmetry_4
_geom_torsion_publ_flag
C7 O5 C6 C5 172.62(16) . . . . ?
C6 O5 C7 C8 -178.76(15) . . . . ?
C6 O5 C7 Cr1 5.7(3) . . . . ?
O5 C7 C8 C9 179.41(15) . . . . ?
Cr1 C7 C8 C9 -3.9(2) . . . . ?
O5 C7 C8 S1 -0.5(2) . . . 2_656 ?
Cr1 C7 C8 S1 176.25(11) . . . 2_656 ?
C7 C8 C9 C13 -179.23(16) . . . . ?
S1 C8 C9 C13 0.7(2) 2_656 . . . ?
C7 C8 C9 C10 1.5(3) . . . . ?
S1 C8 C9 C10 -178.56(13) 2_656 . . . ?
C11 O6 C10 C9 176.33(15) . . . . ?
C11 O6 C10 Cr1 -4.9(3) . . . . ?
C8 C9 C10 O6 -179.32(15) . . . . ?
C13 C9 C10 O6 1.7(3) . . . . ?
C8 C9 C10 Cr1 1.6(2) . . . . ?
C13 C9 C10 Cr1 -177.46(17) . . . . ?
C10 O6 C11 C12 179.15(16) . . . . ?
C8 C9 C13 C13 -0.5(3) . . . 2_656 ?
C10 C9 C13 C13 178.5(2) . . . 2_656 ?
C8 C9 C13 S1 179.66(16) . . . . ?
C10 C9 C13 S1 -1.3(4) . . . . ?
C8 S1 C13 C13 -0.2(2) 2_656 . . 2_656 ?
C8 S1 C13 C9 179.6(2) 2_656 . . . ?
